data_4325994
loop_
_publ_author_name
'Dongmei Li'
'Xiaohe Tian'
'Guiju Hu'
'Qiong Zhang'
'Peng Wang'
'Pingping Sun'
'Hongping Zhou'
'Xiangming Meng'
'Jiaxiang Yang'
'Jieying Wu'
'Baokang Jin'
'Shengyi Zhang'
'Xutang Tao'
'Yupeng Tian'

_publ_section_title
;
 Synthesis, Crystal Structures, Photophysical Properties, and Bioimaging
 of Living Cells of Bis-\b-Diketonate Phenothiazine Ligands and Its Cyclic
 Dinuclear Complexes
;
_journal_name_full 'Inorganic Chemistry'
_journal_page_first 7997
_journal_page_last 8006
_journal_paper_doi 10.1021/ic200150h
_journal_volume 50
_journal_year 2011
_chemical_formula_moiety 'C64 H46 Co2 F12 N6 O8 S2'
_chemical_formula_sum 'C64 H46 Co2 F12 N6 O8 S2'
_chemical_formula_weight 1437.05
_chemical_name_systematic
;
 ?
;
_space_group_IT_number 2
_symmetry_cell_setting triclinic
_symmetry_space_group_name_Hall '-P 1'
_symmetry_space_group_name_H-M 'P -1'
_atom_sites_solution_hydrogens geom
_atom_sites_solution_primary direct
_atom_sites_solution_secondary difmap
_audit_creation_method SHELXL-97
_cell_angle_alpha 89.497(11)
_cell_angle_beta 83.290(11)
_cell_angle_gamma 66.211(11)
_cell_formula_units_Z 1
_cell_length_a 8.7278(14)
_cell_length_b 10.0793(15)
_cell_length_c 19.420(3)
_cell_measurement_reflns_used 3146
_cell_measurement_temperature 296(2)
_cell_measurement_theta_max 24.99
_cell_measurement_theta_min 2.41
_cell_volume 1551.1(4)
_computing_cell_refinement 'Bruker SMART'
_computing_data_collection 'Bruker SMART'
_computing_data_reduction 'Bruker SAINT'
_computing_molecular_graphics 'Bruker SHELXTL'
_computing_publication_material 'Bruker SHELXTL'
_computing_structure_refinement 'SHELXL-97 (Sheldrick, 1997)'
_computing_structure_solution 'SHELXS-97 (Sheldrick, 1990)'
_diffrn_ambient_temperature 296(2)
_diffrn_measured_fraction_theta_full 0.988
_diffrn_measured_fraction_theta_max 0.988
_diffrn_measurement_device_type 'CCD area detector'
_diffrn_measurement_method 'phi and omega scans'
_diffrn_radiation_monochromator graphite
_diffrn_radiation_source 'fine-focus sealed tube'
_diffrn_radiation_type MoK\a
_diffrn_radiation_wavelength 0.71073
_diffrn_reflns_av_R_equivalents 0.0614
_diffrn_reflns_av_sigmaI/netI 0.0585
_diffrn_reflns_limit_h_max 11
_diffrn_reflns_limit_h_min -11
_diffrn_reflns_limit_k_max 13
_diffrn_reflns_limit_k_min -13
_diffrn_reflns_limit_l_max 23
_diffrn_reflns_limit_l_min -25
_diffrn_reflns_number 29017
_diffrn_reflns_theta_full 27.57
_diffrn_reflns_theta_max 27.57
_diffrn_reflns_theta_min 2.11
_exptl_absorpt_coefficient_mu 0.699
_exptl_absorpt_correction_T_max 0.9593
_exptl_absorpt_correction_T_min 0.8502
_exptl_absorpt_correction_type multi-scan
_exptl_absorpt_process_details SADBS;Bruker,2000
_exptl_crystal_colour red
_exptl_crystal_density_diffrn 1.538
_exptl_crystal_density_meas 0
_exptl_crystal_description flake
_exptl_crystal_F_000 730
_exptl_crystal_size_max 0.24
_exptl_crystal_size_mid 0.10
_exptl_crystal_size_min 0.06
_refine_diff_density_max 0.767
_refine_diff_density_min -0.588
_refine_diff_density_rms 0.063
_refine_ls_extinction_method none
_refine_ls_goodness_of_fit_ref 1.039
_refine_ls_hydrogen_treatment mixed
_refine_ls_matrix_type full
_refine_ls_number_parameters 425
_refine_ls_number_reflns 7108
_refine_ls_number_restraints 0
_refine_ls_restrained_S_all 1.039
_refine_ls_R_factor_all 0.1065
_refine_ls_R_factor_gt 0.0569
_refine_ls_shift/su_max 0.000
_refine_ls_shift/su_mean 0.000
_refine_ls_structure_factor_coef Fsqd
_refine_ls_weighting_details 'calc w=1/[\s^2^(Fo^2^)+(0.0760P)^2^+0.5003P] where P=(Fo^2^+2Fc^2^)/3'
_refine_ls_weighting_scheme calc
_refine_ls_wR_factor_gt 0.1426
_refine_ls_wR_factor_ref 0.1668
_reflns_number_gt 4101
_reflns_number_total 7108
_reflns_threshold_expression >2sigma(I)
_cod_data_source_file ic200150h_si_009.cif
_cod_data_source_block p1bar
_cod_original_cell_volume 1551.2(4)
_cod_original_sg_symbol_H-M 'P -1 '
_cod_database_code 4325994

loop_
_symmetry_equiv_pos_as_xyz
'x, y, z'
'-x, -y, -z'

loop_
_atom_site_label
_atom_site_type_symbol
_atom_site_fract_x
_atom_site_fract_y
_atom_site_fract_z
_atom_site_U_iso_or_equiv
_atom_site_adp_type
_atom_site_occupancy
_atom_site_symmetry_multiplicity
_atom_site_calc_flag
_atom_site_refinement_flags
Co1 Co 0.76546(6) 0.99660(5) 0.69292(2) 0.04864(18) Uani 1 1 d .
S1 S 1.18403(14) 0.76245(10) 0.97744(5) 0.0562(3) Uani 1 1 d .
O1 O 0.7632(4) 0.8306(3) 0.63316(13) 0.0578(7) Uani 1 1 d .
O2 O 0.9107(3) 0.8430(2) 0.75488(13) 0.0550(7) Uani 1 1 d .
O3 O 0.6112(3) 1.1655(3) 0.64054(12) 0.0540(6) Uani 1 1 d .
O4 O 0.7706(3) 1.1461(2) 0.76339(12) 0.0514(6) Uani 1 1 d .
N1 N 0.9822(4) 0.9925(3) 0.62633(15) 0.0510(7) Uani 1 1 d .
N2 N 0.5322(4) 0.9985(3) 0.75157(16) 0.0589(8) Uani 1 1 d .
N3 N 1.3033(4) 0.4273(3) 0.98101(14) 0.0460(7) Uani 1 1 d .
C1 C 0.7619(8) 0.6070(5) 0.6049(3) 0.0801(15) Uani 1 1 d .
C2 C 0.8048(5) 0.7030(4) 0.65259(19) 0.0495(9) Uani 1 1 d .
C3 C 0.8861(5) 0.6379(4) 0.70848(19) 0.0518(9) Uani 1 1 d .
H3 H 0.9086 0.5405 0.7145 0.062 Uiso 1 1 calc R
C4 C 0.9374(4) 0.7102(4) 0.75712(18) 0.0454(8) Uani 1 1 d .
C5 C 1.0308(4) 0.6303(4) 0.81497(17) 0.0436(8) Uani 1 1 d .
C6 C 1.0848(5) 0.4822(4) 0.8233(2) 0.0530(9) Uani 1 1 d .
H6 H 1.0629 0.4258 0.7914 0.064 Uiso 1 1 calc R
C7 C 1.1709(5) 0.4169(4) 0.87845(19) 0.0525(9) Uani 1 1 d .
H7 H 1.2049 0.3174 0.8827 0.063 Uiso 1 1 calc R
C8 C 1.2082(4) 0.4956(4) 0.92780(17) 0.0439(8) Uani 1 1 d .
C9 C 1.1494(4) 0.6470(3) 0.91973(17) 0.0425(8) Uani 1 1 d .
C10 C 1.0639(4) 0.7095(4) 0.86438(17) 0.0448(8) Uani 1 1 d .
H10 H 1.0271 0.8093 0.8602 0.054 Uiso 1 1 calc R
C11 C 1.3884(4) 0.2669(3) 0.97737(19) 0.0477(9) Uani 1 1 d .
H11A H 1.4897 0.2375 1.0000 0.057 Uiso 1 1 calc R
H11B H 1.4225 0.2337 0.9291 0.057 Uiso 1 1 calc R
C12 C 1.2798(5) 0.1945(4) 1.0106(2) 0.0631(11) Uani 1 1 d .
H12A H 1.2370 0.2333 1.0572 0.095 Uiso 1 1 calc R
H12B H 1.3457 0.0920 1.0113 0.095 Uiso 1 1 calc R
H12C H 1.1872 0.2120 0.9844 0.095 Uiso 1 1 calc R
C13 C 1.3043(4) 0.4995(3) 1.04250(17) 0.0418(8) Uani 1 1 d .
C14 C 1.3669(5) 0.4240(4) 1.10035(19) 0.0534(9) Uani 1 1 d .
H14 H 1.4024 0.3237 1.0991 0.064 Uiso 1 1 calc R
C15 C 1.2489(4) 0.7202(4) 1.10929(17) 0.0432(8) Uani 1 1 d .
H15 H 1.2030 0.8211 1.1126 0.052 Uiso 1 1 calc R
C16 C 1.2457(4) 0.6517(3) 1.04852(17) 0.0418(8) Uani 1 1 d .
C17 C 0.3930(6) 1.3888(5) 0.6243(2) 0.0679(12) Uani 1 1 d .
C18 C 0.5307(5) 1.2915(4) 0.66702(19) 0.0495(9) Uani 1 1 d .
C19 C 0.5475(5) 1.3523(4) 0.72745(19) 0.0523(9) Uani 1 1 d .
H19 H 0.4743 1.4479 0.7397 0.063 Uiso 1 1 calc R
C20 C 0.6700(4) 1.2776(4) 0.77227(17) 0.0452(8) Uani 1 1 d .
C21 C 0.6808(4) 1.3575(4) 0.83415(17) 0.0439(8) Uani 1 1 d .
C22 C 0.6218(5) 1.5079(4) 0.84091(19) 0.0531(9) Uani 1 1 d .
H22 H 0.5734 1.5637 0.8045 0.064 Uiso 1 1 calc R
C23 C 1.1083(6) 0.8684(5) 0.6036(2) 0.0709(12) Uani 1 1 d .
H23 H 1.1076 0.7826 0.6213 0.085 Uiso 1 1 calc R
C24 C 1.2396(7) 0.8607(7) 0.5552(3) 0.0944(17) Uani 1 1 d .
H24 H 1.3254 0.7713 0.5404 0.113 Uiso 1 1 calc R
C25 C 1.2427(8) 0.9855(9) 0.5292(3) 0.0965(18) Uani 1 1 d .
H25 H 1.3304 0.9831 0.4963 0.116 Uiso 1 1 calc R
C26 C 1.1150(8) 1.1138(7) 0.5522(3) 0.0900(16) Uani 1 1 d .
H26 H 1.1139 1.2008 0.5354 0.108 Uiso 1 1 calc R
C27 C 0.9872(6) 1.1131(5) 0.6007(2) 0.0698(12) Uani 1 1 d .
H27 H 0.9003 1.2014 0.6163 0.084 Uiso 1 1 calc R
C28 C 0.3965(7) 1.0223(6) 0.7194(3) 0.0934(17) Uani 1 1 d .
H28 H 0.4023 1.0377 0.6721 0.112 Uiso 1 1 calc R
C29 C 0.2473(8) 1.0248(8) 0.7546(4) 0.115(2) Uani 1 1 d .
H29 H 0.1548 1.0421 0.7309 0.138 Uiso 1 1 calc R
C30 C 0.2371(7) 1.0020(6) 0.8229(4) 0.0955(17) Uani 1 1 d .
H30 H 0.1382 1.0030 0.8472 0.115 Uiso 1 1 calc R
C31 C 0.3758(7) 0.9772(5) 0.8558(3) 0.0788(14) Uani 1 1 d .
H31 H 0.3730 0.9609 0.9030 0.095 Uiso 1 1 calc R
C32 C 0.5181(6) 0.9768(4) 0.8184(2) 0.0632(11) Uani 1 1 d .
H32 H 0.6112 0.9601 0.8416 0.076 Uiso 1 1 calc R
F1 F 0.7970(12) 0.6208(7) 0.54319(19) 0.251(4) Uani 1 1 d .
F2 F 0.6034(7) 0.6474(6) 0.6092(5) 0.251(4) Uani 1 1 d .
F3 F 0.8128(6) 0.4752(3) 0.6169(2) 0.1475(17) Uani 1 1 d .
F4 F 0.2841(5) 1.3352(4) 0.6175(3) 0.1576(18) Uani 1 1 d .
F5 F 0.4593(4) 1.4025(4) 0.56131(15) 0.1263(13) Uani 1 1 d .
F6 F 0.3079(4) 1.5219(3) 0.64920(15) 0.1032(10) Uani 1 1 d .

loop_
_atom_site_aniso_label
_atom_site_aniso_U_11
_atom_site_aniso_U_22
_atom_site_aniso_U_33
_atom_site_aniso_U_23
_atom_site_aniso_U_13
_atom_site_aniso_U_12
Co1 0.0617(3) 0.0434(3) 0.0391(3) 0.0057(2) -0.0189(2) -0.0162(2)
S1 0.0799(7) 0.0440(5) 0.0517(6) 0.0124(4) -0.0340(5) -0.0254(5)
O1 0.0820(19) 0.0488(14) 0.0465(15) 0.0090(11) -0.0279(13) -0.0254(13)
O2 0.0771(18) 0.0447(14) 0.0476(15) 0.0108(11) -0.0295(13) -0.0236(13)
O3 0.0640(16) 0.0498(15) 0.0400(14) 0.0024(11) -0.0168(12) -0.0120(13)
O4 0.0609(16) 0.0464(14) 0.0428(14) 0.0014(11) -0.0192(12) -0.0143(12)
N1 0.0586(19) 0.0475(17) 0.0440(18) 0.0044(14) -0.0149(15) -0.0163(15)
N2 0.069(2) 0.066(2) 0.0477(19) 0.0095(16) -0.0193(17) -0.0313(18)
N3 0.0555(18) 0.0366(14) 0.0418(17) 0.0022(12) -0.0187(14) -0.0111(13)
C1 0.123(4) 0.070(3) 0.067(3) 0.020(2) -0.061(3) -0.047(3)
C2 0.060(2) 0.052(2) 0.043(2) 0.0049(16) -0.0174(18) -0.0265(18)
C3 0.063(2) 0.050(2) 0.048(2) 0.0105(17) -0.0223(18) -0.0239(18)
C4 0.050(2) 0.046(2) 0.042(2) 0.0061(15) -0.0133(16) -0.0203(17)
C5 0.049(2) 0.0446(18) 0.0360(19) 0.0047(14) -0.0122(15) -0.0157(16)
C6 0.064(2) 0.048(2) 0.050(2) 0.0028(17) -0.0235(19) -0.0207(18)
C7 0.067(2) 0.0363(18) 0.049(2) 0.0047(15) -0.0244(19) -0.0112(17)
C8 0.047(2) 0.0428(18) 0.040(2) 0.0037(15) -0.0119(16) -0.0141(15)
C9 0.047(2) 0.0433(18) 0.0380(19) 0.0040(14) -0.0119(15) -0.0175(15)
C10 0.052(2) 0.0410(18) 0.042(2) 0.0074(15) -0.0137(16) -0.0179(16)
C11 0.051(2) 0.0390(18) 0.045(2) 0.0005(15) -0.0127(17) -0.0079(16)
C12 0.067(3) 0.061(2) 0.063(3) 0.006(2) -0.012(2) -0.026(2)
C13 0.0456(19) 0.0403(18) 0.0364(18) 0.0034(14) -0.0093(15) -0.0131(15)
C14 0.071(3) 0.0404(19) 0.045(2) 0.0068(16) -0.0172(19) -0.0157(18)
C15 0.047(2) 0.0380(17) 0.043(2) 0.0045(14) -0.0113(16) -0.0142(15)
C16 0.0440(19) 0.0420(18) 0.0380(19) 0.0055(14) -0.0120(15) -0.0141(15)
C17 0.073(3) 0.061(3) 0.056(3) 0.001(2) -0.027(2) -0.008(2)
C18 0.050(2) 0.053(2) 0.041(2) 0.0089(17) -0.0134(17) -0.0149(18)
C19 0.054(2) 0.051(2) 0.044(2) 0.0031(16) -0.0155(17) -0.0107(17)
C20 0.051(2) 0.0446(19) 0.0366(19) 0.0058(15) -0.0085(16) -0.0154(16)
C21 0.046(2) 0.0435(18) 0.0369(19) 0.0032(14) -0.0067(15) -0.0126(15)
C22 0.067(2) 0.049(2) 0.040(2) 0.0075(16) -0.0148(18) -0.0170(18)
C23 0.068(3) 0.060(3) 0.071(3) -0.002(2) -0.010(2) -0.011(2)
C24 0.071(3) 0.107(4) 0.084(4) -0.024(3) 0.007(3) -0.018(3)
C25 0.085(4) 0.155(6) 0.063(3) 0.004(4) -0.003(3) -0.063(4)
C26 0.096(4) 0.100(4) 0.090(4) 0.037(3) -0.022(3) -0.055(3)
C27 0.078(3) 0.060(3) 0.072(3) 0.011(2) -0.011(2) -0.027(2)
C28 0.097(4) 0.143(5) 0.070(3) 0.020(3) -0.038(3) -0.073(4)
C29 0.095(4) 0.167(6) 0.119(5) 0.016(5) -0.042(4) -0.083(5)
C30 0.084(4) 0.099(4) 0.112(5) 0.008(4) 0.008(4) -0.052(3)
C31 0.105(4) 0.067(3) 0.065(3) 0.006(2) 0.006(3) -0.040(3)
C32 0.080(3) 0.059(2) 0.049(2) 0.0090(19) -0.015(2) -0.024(2)
F1 0.598(13) 0.259(6) 0.060(2) 0.017(3) -0.070(4) -0.335(8)
F2 0.155(4) 0.173(4) 0.439(11) -0.094(6) -0.171(6) -0.041(4)
F3 0.262(5) 0.073(2) 0.150(3) 0.022(2) -0.129(3) -0.084(3)
F4 0.129(3) 0.115(3) 0.269(5) 0.058(3) -0.146(3) -0.060(2)
F5 0.132(3) 0.134(3) 0.0567(18) 0.0272(18) -0.0290(18) 0.009(2)
F6 0.097(2) 0.0751(18) 0.097(2) -0.0019(16) -0.0450(17) 0.0156(15)

loop_
_atom_type_symbol
_atom_type_description
_atom_type_scat_dispersion_real
_atom_type_scat_dispersion_imag
_atom_type_scat_source
C C 0.0033 0.0016 'International Tables Vol C Tables 4.2.6.8 and 6.1.1.4'
H H 0.0000 0.0000 'International Tables Vol C Tables 4.2.6.8 and 6.1.1.4'
N N 0.0061 0.0033 'International Tables Vol C Tables 4.2.6.8 and 6.1.1.4'
O O 0.0106 0.0060 'International Tables Vol C Tables 4.2.6.8 and 6.1.1.4'
F F 0.0171 0.0103 'International Tables Vol C Tables 4.2.6.8 and 6.1.1.4'
S S 0.1246 0.1234 'International Tables Vol C Tables 4.2.6.8 and 6.1.1.4'
Co Co 0.3494 0.9721 'International Tables Vol C Tables 4.2.6.8 and 6.1.1.4'

loop_
_geom_angle_atom_site_label_1
_geom_angle_atom_site_label_2
_geom_angle_atom_site_label_3
_geom_angle
_geom_angle_site_symmetry_1
_geom_angle_site_symmetry_3
O3 Co1 O2 173.63(10) . .
O3 Co1 O1 97.71(10) . .
O2 Co1 O1 87.95(10) . .
O3 Co1 O4 88.48(10) . .
O2 Co1 O4 85.68(9) . .
O1 Co1 O4 172.70(9) . .
O3 Co1 N1 90.26(11) . .
O2 Co1 N1 92.67(11) . .
O1 Co1 N1 89.72(11) . .
O4 Co1 N1 94.13(11) . .
O3 Co1 N2 86.37(11) . .
O2 Co1 N2 91.16(11) . .
O1 Co1 N2 85.99(12) . .
O4 Co1 N2 90.57(11) . .
N1 Co1 N2 174.15(11) . .
C9 S1 C16 102.13(16) . .
C2 O1 Co1 123.7(2) . .
C4 O2 Co1 128.6(2) . .
C18 O3 Co1 123.3(2) . .
C20 O4 Co1 127.0(2) . .
C27 N1 C23 117.2(4) . .
C27 N1 Co1 121.1(3) . .
C23 N1 Co1 121.3(3) . .
C32 N2 C28 116.7(4) . .
C32 N2 Co1 122.9(3) . .
C28 N2 Co1 120.3(3) . .
C8 N3 C13 123.9(3) . .
C8 N3 C11 118.2(3) . .
C13 N3 C11 117.3(3) . .
F1 C1 F3 109.3(6) . .
F1 C1 F2 101.2(6) . .
F3 C1 F2 103.0(6) . .
F1 C1 C2 113.7(5) . .
F3 C1 C2 117.6(4) . .
F2 C1 C2 110.2(5) . .
O1 C2 C3 129.8(3) . .
O1 C2 C1 113.5(3) . .
C3 C2 C1 116.6(3) . .
C2 C3 C4 124.1(3) . .
O2 C4 C3 123.5(3) . .
O2 C4 C5 115.7(3) . .
C3 C4 C5 120.8(3) . .
C10 C5 C6 117.2(3) . .
C10 C5 C4 118.0(3) . .
C6 C5 C4 124.8(3) . .
C7 C6 C5 121.0(3) . .
C6 C7 C8 122.1(3) . .
C7 C8 N3 121.6(3) . .
C7 C8 C9 116.4(3) . .
N3 C8 C9 122.0(3) . .
C10 C9 C8 120.3(3) . .
C10 C9 S1 117.3(3) . .
C8 C9 S1 122.4(3) . .
C5 C10 C9 122.8(3) . .
N3 C11 C12 113.5(3) . .
C14 C13 N3 121.7(3) . .
C14 C13 C16 116.2(3) . .
N3 C13 C16 122.1(3) . .
C22 C14 C13 122.3(3) 2_777 .
C16 C15 C21 122.0(3) . 2_777
C15 C16 C13 121.1(3) . .
C15 C16 S1 116.5(2) . .
C13 C16 S1 122.1(3) . .
F4 C17 F6 106.6(4) . .
F4 C17 F5 107.4(4) . .
F6 C17 F5 104.7(4) . .
F4 C17 C18 111.4(4) . .
F6 C17 C18 115.4(4) . .
F5 C17 C18 110.8(4) . .
O3 C18 C19 129.8(3) . .
O3 C18 C17 113.2(3) . .
C19 C18 C17 117.0(3) . .
C18 C19 C20 124.0(3) . .
O4 C20 C19 124.2(3) . .
O4 C20 C21 117.0(3) . .
C19 C20 C21 118.8(3) . .
C22 C21 C15 116.4(3) . 2_777
C22 C21 C20 124.3(3) . .
C15 C21 C20 119.3(3) 2_777 .
C14 C22 C21 121.8(3) 2_777 .
N1 C23 C24 123.0(5) . .
C25 C24 C23 119.1(5) . .
C26 C25 C24 118.6(5) . .
C25 C26 C27 119.1(5) . .
N1 C27 C26 123.0(4) . .
N2 C28 C29 122.0(5) . .
C30 C29 C28 119.8(5) . .
C29 C30 C31 118.3(5) . .
C32 C31 C30 119.1(5) . .
N2 C32 C31 124.1(4) . .

loop_
_geom_bond_atom_site_label_1
_geom_bond_atom_site_label_2
_geom_bond_distance
_geom_bond_site_symmetry_2
Co1 O3 2.046(2) .
Co1 O2 2.048(2) .
Co1 O1 2.053(3) .
Co1 O4 2.062(2) .
Co1 N1 2.150(3) .
Co1 N2 2.207(3) .
S1 C9 1.757(3) .
S1 C16 1.761(3) .
O1 C2 1.254(4) .
O2 C4 1.264(4) .
O3 C18 1.256(4) .
O4 C20 1.260(4) .
N1 C27 1.324(5) .
N1 C23 1.325(5) .
N2 C32 1.313(5) .
N2 C28 1.338(6) .
N3 C8 1.399(4) .
N3 C13 1.406(4) .
N3 C11 1.480(4) .
C1 F1 1.224(6) .
C1 F3 1.248(5) .
C1 F2 1.267(7) .
C1 C2 1.523(6) .
C2 C3 1.380(5) .
C3 C4 1.413(5) .
C4 C5 1.498(5) .
C5 C10 1.380(5) .
C5 C6 1.387(5) .
C6 C7 1.385(5) .
C7 C8 1.396(5) .
C8 C9 1.414(4) .
C9 C10 1.380(4) .
C11 C12 1.501(5) .
C13 C14 1.391(5) .
C13 C16 1.409(5) .
C14 C22 1.370(5) 2_777
C15 C16 1.381(5) .
C15 C21 1.397(4) 2_777
C17 F4 1.287(5) .
C17 F6 1.307(5) .
C17 F5 1.322(5) .
C17 C18 1.537(5) .
C18 C19 1.378(5) .
C19 C20 1.422(5) .
C20 C21 1.485(5) .
C21 C22 1.393(5) .
C21 C15 1.397(4) 2_777
C22 C14 1.370(5) 2_777
C23 C24 1.371(7) .
C24 C25 1.362(8) .
C25 C26 1.358(8) .
C26 C27 1.376(7) .
C28 C29 1.389(8) .
C29 C30 1.344(8) .
C30 C31 1.367(7) .
C31 C32 1.362(6) .
